data_7103792
loop_
_publ_author_name
'Mukherjee, Soumen'
'Rentschler, Eva'
'Weyherm\"uller, Thomas'
'Wieghardt, Karl'
'Chaudhuri, Phalguni'

_publ_section_title
;
 A unique series of dinuclear transition metal--polyradical complexes with
 a m-phenylenediamine spacer and their catalytic reactivity
;
_journal_coden_ASTM CHCOFS
_journal_issue 15
_journal_name_full
;
 Chemical Communications (Cambridge, United Kingdom)
;
_journal_page_first 1828
_journal_page_last 1829
_journal_paper_doi 10.1039/b300792h
_journal_year 2003
_chemical_formula_structural '[C102 H132 Mn2 N6 O6], 0.5 CH2CL2'
_chemical_formula_sum 'C102.5 H133 Cl Mn2 N6 O6'
_chemical_formula_weight 1690.48
_space_group_IT_number 14
_symmetry_cell_setting monoclinic
_symmetry_space_group_name_Hall '-P 2yn'
_symmetry_space_group_name_H-M 'P 1 21/n 1'
_atom_sites_solution_hydrogens geom
_atom_sites_solution_primary direct
_atom_sites_solution_secondary difmap
_audit_creation_method SHELXL
_cell_angle_alpha 90.00
_cell_angle_beta 105.43(1)
_cell_angle_gamma 90.00
_cell_formula_units_Z 4
_cell_length_a 25.0716(9)
_cell_length_b 15.7152(6)
_cell_length_c 26.2842(12)
_cell_measurement_temperature 100(2)
_cell_volume 9982.8(7)
_computing_cell_refinement 'DENZO, Nonius Collect Software'
_computing_data_collection 'DENZO, Nonius Collect Software'
_computing_data_reduction 'DENZO, Nonius Collect Software'
_computing_structure_refinement 'SHELXL-93 (Sheldrick, 1993)'
_computing_structure_solution 'SHELXS-86 (Sheldrick, 1990)'
_diffrn_ambient_temperature 100(2)
_diffrn_measurement_device 'Nonius Kappa-CCD'
_diffrn_measurement_method '705 images at 0.5 deg. in \w and 80 sec.'
_diffrn_radiation_monochromator graphite
_diffrn_radiation_source 'rotating anode'
_diffrn_radiation_type MoK\a
_diffrn_radiation_wavelength 0.71073
_diffrn_reflns_av_R_equivalents 0.0922
_diffrn_reflns_av_sigmaI/netI 0.0791
_diffrn_reflns_limit_h_max 27
_diffrn_reflns_limit_h_min -27
_diffrn_reflns_limit_k_max 17
_diffrn_reflns_limit_k_min -16
_diffrn_reflns_limit_l_max 23
_diffrn_reflns_limit_l_min -29
_diffrn_reflns_number 56918
_diffrn_reflns_theta_max 22.50
_diffrn_reflns_theta_min 2.06
_exptl_absorpt_coefficient_mu 0.332
_exptl_absorpt_correction_type 'not corrected'
_exptl_crystal_colour black
_exptl_crystal_density_diffrn 1.125
_exptl_crystal_description 'opaque block'
_exptl_crystal_F_000 3620
_exptl_crystal_size_max 0.25
_exptl_crystal_size_mid 0.20
_exptl_crystal_size_min 0.16
_refine_diff_density_max 0.822
_refine_diff_density_min -0.586
_refine_diff_density_rms 0.058
_refine_ls_extinction_method none
_refine_ls_goodness_of_fit_all 1.027
_refine_ls_goodness_of_fit_obs 1.094
_refine_ls_matrix_type full
_refine_ls_number_parameters 1072
_refine_ls_number_reflns 12926
_refine_ls_number_restraints 0
_refine_ls_restrained_S_all 1.042
_refine_ls_restrained_S_obs 1.094
_refine_ls_R_factor_all 0.1005
_refine_ls_R_factor_obs 0.0592
_refine_ls_shift/esd_max -0.125
_refine_ls_shift/esd_mean 0.002
_refine_ls_structure_factor_coef Fsqd
_refine_ls_weighting_details 'w=1/[\s^2^(Fo^2^)+(0.0495P)^2^+14.6399P] where P=(Fo^2^+2Fc^2^)/3'
_refine_ls_weighting_scheme calc
_refine_ls_wR_factor_all 0.1444
_refine_ls_wR_factor_obs 0.1236
_reflns_number_observed 8962
_reflns_number_total 13020
_reflns_observed_criterion >2sigma(I)
_cod_data_source_file b300792h.txt
_cod_data_source_block 6
_cod_depositor_comments
;
The following automatic conversions were performed:
'_symmetry_cell_setting' value 'Monoclinic' changed to 'monoclinic'
according to '/home/saulius/struct/CIF-dictionaries/cif_core.dic'
dictionary named 'cif_core.dic' version 2.4.1 from 2010-06-29.

Automatic conversion script
Id: cif_fix_enum 1527 2010-12-29 10:47:43Z saulius 

The following automatic conversions were performed:

'_refine_ls_weighting_scheme' value 'calc
w=1/[\s^2^(Fo^2^)+(0.0495P)^2^+14.6399P] where P=(Fo^2^+2Fc^2^)/3'
was changed to 'calc'. New tag '_refine_ls_weighting_details' was
created. The value of the new tag was set to
'w=1/[\s^2^(Fo^2^)+(0.0495P)^2^+14.6399P] where P=(Fo^2^+2Fc^2^)/3'.

Automatic conversion script
Id: cif_fix_values 3143 2015-03-26 13:38:13Z robertas 
;
_cod_original_sg_symbol_H-M P2(1)/n
_cod_original_formula_sum 'C102.50 H133 Cl Mn2 N6 O6'
_cod_database_code 7103792

loop_
_symmetry_equiv_pos_as_xyz
'x, y, z'
'-x+1/2, y+1/2, -z+1/2'
'-x, -y, -z'
'x-1/2, -y-1/2, z-1/2'

loop_
_atom_site_aniso_label
_atom_site_aniso_U_11
_atom_site_aniso_U_22
_atom_site_aniso_U_33
_atom_site_aniso_U_23
_atom_site_aniso_U_13
_atom_site_aniso_U_12
Mn1 0.0263(3) 0.0213(4) 0.0318(4) -0.0030(3) 0.0084(3) 0.0002(3)
Mn2 0.0314(4) 0.0201(4) 0.0284(4) 0.0007(3) 0.0069(3) 0.0001(3)
O1 0.0263(15) 0.029(2) 0.029(2) -0.0029(14) 0.0076(13) -0.0024(13)
C1 0.031(2) 0.021(2) 0.032(3) -0.007(2) 0.012(2) -0.004(2)
C2 0.026(2) 0.032(3) 0.040(3) -0.005(2) 0.012(2) -0.007(2)
C3 0.024(2) 0.038(3) 0.053(3) -0.008(2) 0.018(2) -0.003(2)
C4 0.033(3) 0.036(3) 0.040(3) -0.010(2) 0.016(2) -0.011(2)
C5 0.033(3) 0.036(3) 0.035(3) -0.006(2) 0.014(2) -0.010(2)
C6 0.028(2) 0.023(2) 0.038(3) -0.005(2) 0.008(2) -0.007(2)
N7 0.026(2) 0.023(2) 0.032(2) -0.002(2) 0.008(2) -0.005(2)
C8 0.029(2) 0.025(3) 0.029(3) -0.001(2) 0.012(2) -0.004(2)
C9 0.035(2) 0.018(2) 0.035(3) -0.005(2) 0.014(2) -0.007(2)
C10 0.039(3) 0.021(3) 0.036(3) 0.004(2) 0.008(2) 0.001(2)
C11 0.034(2) 0.028(3) 0.028(3) 0.000(2) 0.010(2) -0.003(2)
C12 0.031(2) 0.019(2) 0.026(3) -0.003(2) 0.010(2) -0.006(2)
C13 0.028(2) 0.024(2) 0.034(3) 0.001(2) 0.018(2) -0.001(2)
N14 0.035(2) 0.023(2) 0.025(2) -0.001(2) 0.007(2) -0.002(2)
C15 0.029(2) 0.022(2) 0.026(3) 0.002(2) 0.005(2) 0.001(2)
C16 0.030(2) 0.027(3) 0.028(3) -0.003(2) 0.006(2) -0.003(2)
C17 0.028(2) 0.032(3) 0.033(3) 0.000(2) 0.008(2) -0.001(2)
C18 0.035(2) 0.035(3) 0.026(3) 0.000(2) 0.009(2) 0.001(2)
C19 0.028(2) 0.025(2) 0.028(3) 0.001(2) 0.008(2) 0.002(2)
O20 0.033(2) 0.019(2) 0.030(2) 0.0006(14) 0.0067(14) 0.0002(13)
C20 0.029(2) 0.021(2) 0.034(3) 0.002(2) 0.009(2) 0.004(2)
C21 0.020(2) 0.051(3) 0.045(3) 0.001(3) 0.008(2) 0.006(2)
C22 0.038(3) 0.063(4) 0.050(3) 0.012(3) 0.012(2) 0.007(3)
C23 0.033(3) 0.067(4) 0.048(3) -0.013(3) 0.005(2) -0.002(3)
C24 0.033(3) 0.071(4) 0.058(4) 0.003(3) 0.009(2) 0.009(3)
C25 0.045(3) 0.058(3) 0.044(3) -0.013(3) 0.025(2) -0.012(3)
C26 0.068(4) 0.094(5) 0.077(4) -0.049(4) 0.051(3) -0.034(4)
C27 0.045(3) 0.094(5) 0.040(3) -0.004(3) 0.018(3) -0.007(3)
C28 0.047(3) 0.065(4) 0.063(4) -0.016(3) 0.032(3) -0.005(3)
C29 0.039(3) 0.047(3) 0.034(3) -0.005(2) 0.011(2) -0.018(2)
C30 0.063(3) 0.051(3) 0.048(3) 0.005(3) 0.018(3) -0.012(3)
C31 0.075(4) 0.062(4) 0.051(4) -0.010(3) 0.030(3) -0.037(3)
C32 0.039(3) 0.069(4) 0.051(3) -0.003(3) 0.022(3) -0.013(3)
C33 0.042(3) 0.027(3) 0.029(3) -0.001(2) 0.008(2) -0.002(2)
C34 0.055(3) 0.030(3) 0.043(3) -0.009(2) 0.008(2) -0.006(2)
C35 0.072(4) 0.036(3) 0.036(3) -0.010(2) 0.016(3) -0.015(3)
C36 0.045(3) 0.039(3) 0.039(3) -0.001(2) 0.005(2) -0.005(2)
O41 0.0268(15) 0.018(2) 0.033(2) -0.0006(13) 0.0098(13) 0.0040(12)
C41 0.017(2) 0.023(3) 0.036(3) 0.000(2) 0.004(2) -0.001(2)
C42 0.019(2) 0.023(2) 0.034(3) -0.001(2) 0.002(2) -0.001(2)
C43 0.029(2) 0.027(3) 0.037(3) 0.006(2) 0.002(2) 0.000(2)
C44 0.033(3) 0.022(3) 0.041(3) -0.005(2) -0.003(2) 0.001(2)
C45 0.025(2) 0.026(3) 0.038(3) -0.013(2) 0.001(2) -0.001(2)
C46 0.014(2) 0.028(3) 0.033(3) -0.004(2) 0.004(2) -0.002(2)
N47 0.023(2) 0.028(2) 0.030(2) -0.003(2) 0.006(2) 0.001(2)
C48 0.032(3) 0.017(2) 0.029(3) -0.005(2) 0.008(2) 0.001(2)
C49 0.022(2) 0.027(3) 0.038(3) -0.007(2) 0.007(2) -0.002(2)
C50 0.027(2) 0.026(3) 0.044(3) -0.003(2) 0.019(2) 0.004(2)
C51 0.037(3) 0.019(2) 0.035(3) -0.006(2) 0.013(2) 0.000(2)
C52 0.029(2) 0.015(2) 0.028(3) 0.002(2) 0.007(2) 0.000(2)
C53 0.027(2) 0.016(2) 0.034(3) 0.001(2) 0.014(2) 0.000(2)
N54 0.026(2) 0.020(2) 0.027(2) -0.001(2) 0.008(2) -0.002(2)
C55 0.028(2) 0.020(2) 0.025(3) -0.001(2) 0.009(2) 0.001(2)
C56 0.024(2) 0.026(3) 0.025(3) -0.001(2) 0.005(2) -0.003(2)
C57 0.031(2) 0.022(2) 0.028(3) 0.000(2) 0.010(2) -0.001(2)
C58 0.033(3) 0.021(2) 0.045(3) -0.002(2) 0.011(2) -0.005(2)
C59 0.030(2) 0.024(3) 0.041(3) -0.003(2) 0.006(2) -0.001(2)
O60 0.031(2) 0.025(2) 0.031(2) 0.0018(14) 0.0064(13) 0.0026(14)
C60 0.029(2) 0.019(2) 0.027(3) -0.002(2) 0.008(2) 0.004(2)
C61 0.027(2) 0.030(3) 0.031(3) 0.001(2) 0.005(2) 0.001(2)
C62 0.039(3) 0.045(3) 0.041(3) -0.001(2) 0.013(2) 0.008(2)
C63 0.047(3) 0.043(3) 0.033(3) 0.000(2) 0.010(2) 0.007(2)
C64 0.042(3) 0.036(3) 0.039(3) -0.008(2) -0.001(2) -0.002(2)
C65 0.053(3) 0.022(3) 0.063(4) -0.009(3) -0.014(3) 0.006(2)
C66 0.082(4) 0.023(3) 0.057(4) 0.003(3) 0.022(3) 0.012(3)
C67 0.099(5) 0.047(4) 0.191(8) -0.033(5) -0.060(5) 0.042(4)
C68 0.148(6) 0.039(3) 0.063(4) 0.010(3) 0.027(4) 0.009(4)
C69 0.034(2) 0.020(2) 0.031(3) 0.000(2) 0.012(2) -0.001(2)
C70 0.049(3) 0.029(3) 0.044(3) 0.000(2) 0.008(2) 0.012(2)
C71 0.073(4) 0.032(3) 0.059(4) 0.015(3) 0.034(3) 0.015(3)
C72 0.044(3) 0.026(3) 0.066(4) 0.011(3) -0.004(3) 0.003(2)
C73 0.031(3) 0.030(3) 0.073(4) -0.007(3) 0.000(3) -0.004(2)
C74 0.035(3) 0.041(3) 0.099(5) 0.010(3) 0.016(3) 0.001(2)
C75 0.030(3) 0.038(3) 0.154(6) 0.007(4) -0.006(3) -0.011(3)
C76 0.053(4) 0.076(4) 0.075(5) -0.026(4) -0.022(3) 0.004(3)
O81 0.029(2) 0.021(2) 0.034(2) 0.0000(13) 0.0076(13) -0.0020(13)
C81 0.031(3) 0.024(2) 0.026(3) 0.003(2) 0.009(2) 0.003(2)
C82 0.034(3) 0.018(2) 0.027(3) 0.000(2) 0.009(2) 0.002(2)
C83 0.044(3) 0.018(2) 0.031(3) -0.004(2) 0.013(2) 0.000(2)
C84 0.032(2) 0.021(2) 0.031(3) 0.003(2) 0.011(2) 0.003(2)
C85 0.028(2) 0.024(2) 0.027(3) 0.003(2) 0.007(2) -0.002(2)
C86 0.027(2) 0.021(2) 0.026(3) -0.001(2) 0.008(2) -0.002(2)
N87 0.030(2) 0.018(2) 0.027(2) -0.001(2) 0.008(2) -0.001(2)
C88 0.018(2) 0.019(2) 0.032(3) -0.003(2) 0.006(2) 0.005(2)
C89 0.025(2) 0.021(2) 0.025(2) 0.000(2) 0.006(2) 0.003(2)
C90 0.024(2) 0.021(2) 0.031(3) 0.006(2) 0.013(2) 0.004(2)
C91 0.021(2) 0.020(2) 0.035(3) 0.000(2) 0.006(2) 0.003(2)
C92 0.025(2) 0.018(2) 0.025(3) -0.002(2) 0.006(2) 0.006(2)
C93 0.025(2) 0.015(2) 0.030(3) 0.001(2) 0.007(2) 0.000(2)
N94 0.024(2) 0.022(2) 0.030(2) 0.002(2) 0.005(2) 0.002(2)
C95 0.025(2) 0.022(2) 0.031(3) 0.002(2) 0.006(2) -0.002(2)
C96 0.029(2) 0.027(3) 0.031(3) -0.002(2) 0.001(2) -0.001(2)
C97 0.035(3) 0.020(2) 0.037(3) 0.000(2) -0.001(2) 0.004(2)
C98 0.031(2) 0.021(3) 0.037(3) 0.009(2) 0.001(2) 0.004(2)
C99 0.025(2) 0.023(3) 0.033(3) 0.006(2) 0.004(2) -0.001(2)
O100 0.032(2) 0.022(2) 0.030(2) 0.0007(14) 0.0044(13) 0.0009(13)
C100 0.028(2) 0.016(2) 0.038(3) 0.000(2) 0.010(2) -0.002(2)
C101 0.038(3) 0.023(2) 0.035(3) -0.005(2) 0.003(2) 0.004(2)
C102 0.047(3) 0.033(3) 0.036(3) -0.003(2) 0.000(2) -0.001(2)
C103 0.047(3) 0.035(3) 0.064(4) -0.019(3) 0.001(3) -0.001(2)
C104 0.040(3) 0.030(3) 0.052(3) 0.003(2) 0.004(2) -0.009(2)
C105 0.039(3) 0.021(2) 0.038(3) -0.001(2) 0.015(2) 0.004(2)
C106 0.051(3) 0.031(3) 0.045(3) 0.001(2) 0.022(2) 0.008(2)
C107 0.039(3) 0.028(3) 0.050(3) 0.003(2) 0.019(2) 0.009(2)
C108 0.036(3) 0.025(3) 0.050(3) 0.005(2) 0.018(2) 0.006(2)
C109 0.052(3) 0.030(3) 0.044(3) -0.002(2) -0.002(3) 0.010(2)
C110 0.055(3) 0.039(3) 0.054(3) 0.000(3) 0.009(3) 0.018(3)
C111 0.066(4) 0.024(3) 0.106(5) -0.010(3) 0.014(3) 0.006(3)
C112 0.092(4) 0.045(3) 0.052(4) -0.021(3) -0.009(3) 0.036(3)
C113 0.036(2) 0.027(2) 0.031(3) 0.004(2) 0.003(2) -0.001(2)
C114 0.040(3) 0.038(3) 0.038(3) 0.006(2) 0.005(2) 0.003(2)
C115 0.036(3) 0.039(3) 0.036(3) 0.008(2) 0.008(2) 0.001(2)
C116 0.044(3) 0.037(3) 0.033(3) -0.001(2) 0.004(2) -0.003(2)
C200 0.143(16) 0.173(19) 0.204(21) 0.113(16) 0.085(16) 0.113(15)
Cl1 0.099(3) 0.204(6) 0.255(7) 0.151(5) 0.052(4) 0.019(4)
Cl2 0.157(5) 0.077(3) 0.298(8) 0.017(4) 0.066(5) 0.044(3)

loop_
_atom_site_label
_atom_site_type_symbol
_atom_site_fract_x
_atom_site_fract_y
_atom_site_fract_z
_atom_site_U_iso_or_equiv
_atom_site_thermal_displace_type
_atom_site_occupancy
_atom_site_calc_flag
_atom_site_refinement_flags
_atom_site_disorder_group
Mn1 Mn 0.81489(2) -0.07118(4) 0.03304(2) 0.0263(2) Uani 1 d . .
Mn2 Mn 0.98035(2) 0.11015(4) 0.25190(2) 0.0268(2) Uani 1 d . .
O1 O 0.73709(10) -0.0682(2) 0.00905(11) 0.0282(7) Uani 1 d . .
C1 C 0.7126(2) -0.0563(2) 0.0473(2) 0.0275(10) Uani 1 d . .
C2 C 0.6566(2) -0.0317(3) 0.0383(2) 0.0324(11) Uani 1 d . .
C3 C 0.6376(2) -0.0193(3) 0.0830(2) 0.0370(12) Uani 1 d . .
H3 H 0.6003(2) -0.0020(3) 0.0779(2) 0.044 Uiso 1 calc R .
C4 C 0.6702(2) -0.0307(3) 0.1353(2) 0.0352(11) Uani 1 d . .
C5 C 0.7246(2) -0.0564(3) 0.1429(2) 0.0337(11) Uani 1 d . .
H5 H 0.7471(2) -0.0663(3) 0.1777(2) 0.040 Uiso 1 calc R .
C6 C 0.7463(2) -0.0678(3) 0.0997(2) 0.0298(11) Uani 1 d . .
N7 N 0.79972(13) -0.0908(2) 0.10055(13) 0.0266(8) Uani 1 d . .
C8 C 0.8397(2) -0.1022(3) 0.1500(2) 0.0265(10) Uani 1 d . .
C9 C 0.8658(2) -0.1802(3) 0.1625(2) 0.0286(10) Uani 1 d . .
H9 H 0.8555(2) -0.2270(3) 0.1391(2) 0.034 Uiso 1 calc R .
C10 C 0.9067(2) -0.1896(3) 0.2091(2) 0.0321(11) Uani 1 d . .
H10 H 0.9229(2) -0.2439(3) 0.2184(2) 0.038 Uiso 1 calc R .
C11 C 0.9247(2) -0.1209(3) 0.2426(2) 0.0298(11) Uani 1 d . .
H11 H 0.9534(2) -0.1278(3) 0.2742(2) 0.036 Uiso 1 calc R .
C12 C 0.9000(2) -0.0417(2) 0.2292(2) 0.0252(10) Uani 1 d . .
C13 C 0.8560(2) -0.0340(3) 0.1847(2) 0.0270(10) Uani 1 d . .
H13 H 0.8366(2) 0.0184(3) 0.1775(2) 0.032 Uiso 1 calc R .
N14 N 0.92042(13) 0.0334(2) 0.25921(13) 0.0279(8) Uani 1 d . .
C15 C 0.9099(2) 0.0451(2) 0.3068(2) 0.0260(10) Uani 1 d . .
C16 C 0.8778(2) -0.0089(3) 0.3296(2) 0.0290(10) Uani 1 d . .
H16 H 0.8596(2) -0.0566(3) 0.3104(2) 0.035 Uiso 1 calc R .
C17 C 0.8728(2) 0.0073(3) 0.3792(2) 0.0309(11) Uani 1 d . .
C18 C 0.9019(2) 0.0786(3) 0.4070(2) 0.0319(11) Uani 1 d . .
H18 H 0.9000(2) 0.0877(3) 0.4422(2) 0.038 Uiso 1 calc R .
C19 C 0.9327(2) 0.1353(3) 0.3863(2) 0.0270(10) Uani 1 d . .
O20 O 0.95963(10) 0.1699(2) 0.30747(10) 0.0277(7) Uani 1 d . .
C20 C 0.9346(2) 0.1197(3) 0.3340(2) 0.0277(10) Uani 1 d . .
C21 C 0.6211(2) -0.0170(3) -0.0182(2) 0.0390(12) Uani 1 d . .
C22 C 0.6448(2) 0.0571(3) -0.0432(2) 0.0505(14) Uani 1 d . .
H22A H 0.6219(2) 0.0662(3) -0.0793(2) 0.076 Uiso 1 calc R .
H22B H 0.6827(2) 0.0437(3) -0.0439(2) 0.076 Uiso 1 calc R .
H22C H 0.6448(2) 0.1089(3) -0.0224(2) 0.076 Uiso 1 calc R .
C23 C 0.6196(2) -0.0981(3) -0.0510(2) 0.0501(14) Uani 1 d . .
H23A H 0.5968(2) -0.0882(3) -0.0871(2) 0.075 Uiso 1 calc R .
H23B H 0.6036(2) -0.1447(3) -0.0351(2) 0.075 Uiso 1 calc R .
H23C H 0.6573(2) -0.1132(3) -0.0518(2) 0.075 Uiso 1 calc R .
C24 C 0.5612(2) 0.0046(3) -0.0191(2) 0.0546(14) Uani 1 d . .
H24A H 0.5395(2) 0.0136(3) -0.0557(2) 0.082 Uiso 1 calc R .
H24B H 0.5606(2) 0.0564(3) 0.0014(2) 0.082 Uiso 1 calc R .
H24C H 0.5452(2) -0.0426(3) -0.0038(2) 0.082 Uiso 1 calc R .
C25 C 0.6477(2) -0.0130(3) 0.1828(2) 0.0464(13) Uani 1 d . .
C26 C 0.6792(2) 0.0627(4) 0.2135(2) 0.074(2) Uani 1 d . .
H26A H 0.6651(2) 0.0746(4) 0.2441(2) 0.110 Uiso 1 calc R .
H26B H 0.6739(2) 0.1128(4) 0.1905(2) 0.110 Uiso 1 calc R .
H26C H 0.7187(2) 0.0489(4) 0.2255(2) 0.110 Uiso 1 calc R .
C27 C 0.6569(2) -0.0913(4) 0.2196(2) 0.058(2) Uani 1 d . .
H27A H 0.6423(2) -0.0794(4) 0.2500(2) 0.088 Uiso 1 calc R .
H27B H 0.6966(2) -0.1036(4) 0.2320(2) 0.088 Uiso 1 calc R .
H27C H 0.6376(2) -0.1405(4) 0.2003(2) 0.088 Uiso 1 calc R .
C28 C 0.5859(2) 0.0076(3) 0.1676(2) 0.0551(15) Uani 1 d . .
H28A H 0.5739(2) 0.0184(3) 0.1996(2) 0.083 Uiso 1 calc R .
H28B H 0.5651(2) -0.0406(3) 0.1484(2) 0.083 Uiso 1 calc R .
H28C H 0.5790(2) 0.0583(3) 0.1451(2) 0.083 Uiso 1 calc R .
C29 C 0.8405(2) -0.0507(3) 0.4074(2) 0.0401(12) Uani 1 d . .
C30 C 0.8819(2) -0.0975(3) 0.4521(2) 0.0537(14) Uani 1 d . .
H30A H 0.9073(2) -0.1308(3) 0.4374(2) 0.081 Uiso 1 calc R .
H30B H 0.8620(2) -0.1356(3) 0.4701(2) 0.081 Uiso 1 calc R .
H30C H 0.9030(2) -0.0559(3) 0.4774(2) 0.081 Uiso 1 calc R .
C31 C 0.8064(2) -0.1172(3) 0.3696(2) 0.060(2) Uani 1 d . .
H31A H 0.8312(2) -0.1515(3) 0.3546(2) 0.090 Uiso 1 calc R .
H31B H 0.7793(2) -0.0882(3) 0.3411(2) 0.090 Uiso 1 calc R .
H31C H 0.7872(2) -0.1541(3) 0.3889(2) 0.090 Uiso 1 calc R .
C32 C 0.8006(2) 0.0016(3) 0.4300(2) 0.0511(14) Uani 1 d . .
H32A H 0.7742(2) 0.0313(3) 0.4012(2) 0.077 Uiso 1 calc R .
H32B H 0.8215(2) 0.0433(3) 0.4552(2) 0.077 Uiso 1 calc R .
H32C H 0.7804(2) -0.0364(3) 0.4480(2) 0.077 Uiso 1 calc R .
C33 C 0.9657(2) 0.2087(3) 0.4184(2) 0.0329(11) Uani 1 d . .
C34 C 0.9458(2) 0.2940(3) 0.3913(2) 0.0432(12) Uani 1 d . .
H34A H 0.9493(2) 0.2929(3) 0.3550(2) 0.065 Uiso 1 calc R .
H34B H 0.9683(2) 0.3403(3) 0.4108(2) 0.065 Uiso 1 calc R .
H34C H 0.9069(2) 0.3031(3) 0.3907(2) 0.065 Uiso 1 calc R .
C35 C 0.9596(2) 0.2128(3) 0.4747(2) 0.0480(13) Uani 1 d . .
H35A H 0.9813(2) 0.2605(3) 0.4935(2) 0.072 Uiso 1 calc R .
H35B H 0.9729(2) 0.1596(3) 0.4932(2) 0.072 Uiso 1 calc R .
H35C H 0.9205(2) 0.2209(3) 0.4736(2) 0.072 Uiso 1 calc R .
C36 C 1.0273(2) 0.1975(3) 0.4214(2) 0.0420(12) Uani 1 d . .
H36A H 1.0321(2) 0.1948(3) 0.3857(2) 0.063 Uiso 1 calc R .
H36B H 1.0410(2) 0.1447(3) 0.4403(2) 0.063 Uiso 1 calc R .
H36C H 1.0483(2) 0.2459(3) 0.4403(2) 0.063 Uiso 1 calc R .
O41 O 0.81623(10) -0.0431(2) -0.03819(10) 0.0256(7) Uani 1 d . .
C41 C 0.80489(15) 0.0368(3) -0.0507(2) 0.0257(10) Uani 1 d . .
C42 C 0.79456(15) 0.0690(3) -0.1027(2) 0.0262(10) Uani 1 d . .
C43 C 0.7810(2) 0.1543(3) -0.1093(2) 0.0321(11) Uani 1 d . .
H43 H 0.7733(2) 0.1770(3) -0.1440(2) 0.038 Uiso 1 calc R .
C44 C 0.7777(2) 0.2102(3) -0.0679(2) 0.0344(11) Uani 1 d . .
C45 C 0.7902(2) 0.1792(3) -0.0174(2) 0.0311(11) Uani 1 d . .
H45 H 0.7899(2) 0.2160(3) 0.0112(2) 0.037 Uiso 1 calc R .
C46 C 0.80370(15) 0.0922(3) -0.0080(2) 0.0253(10) Uani 1 d . .
N47 N 0.81656(12) 0.0530(2) 0.03979(13) 0.0273(8) Uani 1 d . .
C48 C 0.8201(2) 0.1034(2) 0.0862(2) 0.0261(10) Uani 1 d . .
C49 C 0.7738(2) 0.1263(3) 0.1020(2) 0.0291(11) Uani 1 d . .
H49 H 0.7379(2) 0.1131(3) 0.0804(2) 0.035 Uiso 1 calc R .
C50 C 0.7799(2) 0.1684(3) 0.1493(2) 0.0307(11) Uani 1 d . .
H50 H 0.7479(2) 0.1845(3) 0.1599(2) 0.037 Uiso 1 calc R .
C51 C 0.8318(2) 0.1877(2) 0.1816(2) 0.0302(11) Uani 1 d . .
H51 H 0.8357(2) 0.2146(2) 0.2148(2) 0.036 Uiso 1 calc R .
C52 C 0.8779(2) 0.1670(2) 0.1647(2) 0.0244(10) Uani 1 d . .
C53 C 0.8723(2) 0.1268(2) 0.1166(2) 0.0248(10) Uani 1 d . .
H53 H 0.9041(2) 0.1153(2) 0.1045(2) 0.030 Uiso 1 calc R .
N54 N 0.93293(12) 0.1843(2) 0.19681(12) 0.0240(8) Uani 1 d . .
C55 C 0.9529(2) 0.2628(2) 0.1932(2) 0.0240(10) Uani 1 d . .
C56 C 0.9234(2) 0.3329(2) 0.1655(2) 0.0254(10) Uani 1 d . .
H56 H 0.8858(2) 0.3262(2) 0.1464(2) 0.030 Uiso 1 calc R .
C57 C 0.9483(2) 0.4095(2) 0.1659(2) 0.0264(10) Uani 1 d . .
C58 C 1.0060(2) 0.4147(3) 0.1923(2) 0.0330(11) Uani 1 d . .
H58 H 1.0238(2) 0.4678(3) 0.1911(2) 0.040 Uiso 1 calc R .
C59 C 1.0377(2) 0.3499(3) 0.2191(2) 0.0327(11) Uani 1 d . .
O60 O 1.03222(10) 0.2054(2) 0.24881(11) 0.0294(7) Uani 1 d . .
C60 C 1.0101(2) 0.2720(3) 0.2227(2) 0.0249(10) Uani 1 d . .
C61 C 0.7973(2) 0.0102(3) -0.1485(2) 0.0297(10) Uani 1 d . .
C62 C 0.8547(2) -0.0319(3) -0.1365(2) 0.0409(12) Uani 1 d . .
H62A H 0.8614(2) -0.0639(3) -0.1034(2) 0.061 Uiso 1 calc R .
H62B H 0.8831(2) 0.0121(3) -0.1331(2) 0.061 Uiso 1 calc R .
H62C H 0.8561(2) -0.0707(3) -0.1653(2) 0.061 Uiso 1 calc R .
C63 C 0.7893(2) 0.0590(3) -0.2003(2) 0.0414(12) Uani 1 d . .
H63A H 0.8181(2) 0.1027(3) -0.1961(2) 0.062 Uiso 1 calc R .
H63B H 0.7528(2) 0.0861(3) -0.2096(2) 0.062 Uiso 1 calc R .
H63C H 0.7920(2) 0.0194(3) -0.2283(2) 0.062 Uiso 1 calc R .
C64 C 0.7524(2) -0.0580(3) -0.1551(2) 0.0411(12) Uani 1 d . .
H64A H 0.7575(2) -0.0893(3) -0.1219(2) 0.062 Uiso 1 calc R .
H64B H 0.7550(2) -0.0975(3) -0.1832(2) 0.062 Uiso 1 calc R .
H64C H 0.7159(2) -0.0308(3) -0.1645(2) 0.062 Uiso 1 calc R .
C65 C 0.7576(2) 0.3018(3) -0.0817(2) 0.0517(15) Uani 1 d . .
C66 C 0.7691(2) 0.3591(3) -0.0341(2) 0.0534(14) Uani 1 d . .
H66A H 0.8083(2) 0.3554(3) -0.0150(2) 0.080 Uiso 1 calc R .
H66B H 0.7465(2) 0.3412(3) -0.0108(2) 0.080 Uiso 1 calc R .
H66C H 0.7599(2) 0.4179(3) -0.0454(2) 0.080 Uiso 1 calc R .
C67 C 0.7006(3) 0.3007(4) -0.1141(3) 0.131(4) Uani 1 d . .
H67A H 0.6974(3) 0.2618(4) -0.1439(3) 0.197 Uiso 1 calc R .
H67B H 0.6897(3) 0.3581(4) -0.1274(3) 0.197 Uiso 1 calc R .
H67C H 0.6763(3) 0.2814(4) -0.0927(3) 0.197 Uiso 1 calc R .
C68 C 0.7921(3) 0.3434(3) -0.1191(2) 0.084(2) Uani 1 d . .
H68A H 0.8313(3) 0.3463(3) -0.0999(2) 0.125 Uiso 1 calc R .
H68B H 0.7782(3) 0.4009(3) -0.1294(2) 0.125 Uiso 1 calc R .
H68C H 0.7877(3) 0.3083(3) -0.1508(2) 0.125 Uiso 1 calc R .
C69 C 0.9176(2) 0.4898(2) 0.1403(2) 0.0276(10) Uani 1 d . .
C70 C 0.9203(2) 0.5572(3) 0.1825(2) 0.0415(12) Uani 1 d . .
H70A H 0.9591(2) 0.5698(3) 0.2003(2) 0.062 Uiso 1 calc R .
H70B H 0.9017(2) 0.5361(3) 0.2084(2) 0.062 Uiso 1 calc R .
H70C H 0.9019(2) 0.6091(3) 0.1660(2) 0.062 Uiso 1 calc R .
C71 C 0.9450(2) 0.5260(3) 0.0991(2) 0.0513(14) Uani 1 d . .
H71A H 0.9841(2) 0.5377(3) 0.1159(2) 0.077 Uiso 1 calc R .
H71B H 0.9263(2) 0.5788(3) 0.0845(2) 0.077 Uiso 1 calc R .
H71C H 0.9419(2) 0.4845(3) 0.0706(2) 0.077 Uiso 1 calc R .
C72 C 0.8571(2) 0.4720(3) 0.1138(2) 0.0488(14) Uani 1 d . .
H72A H 0.8543(2) 0.4286(3) 0.0864(2) 0.073 Uiso 1 calc R .
H72B H 0.8391(2) 0.5244(3) 0.0977(2) 0.073 Uiso 1 calc R .
H72C H 0.8389(2) 0.4514(3) 0.1401(2) 0.073 Uiso 1 calc R .
C73 C 1.0997(2) 0.3587(3) 0.2456(2) 0.0476(14) Uani 1 d . .
C74 C 1.1319(2) 0.2872(3) 0.2275(2) 0.058(2) Uani 1 d . .
H74A H 1.1258(2) 0.2902(3) 0.1892(2) 0.087 Uiso 1 calc R .
H74B H 1.1191(2) 0.2321(3) 0.2371(2) 0.087 Uiso 1 calc R .
H74C H 1.1715(2) 0.2937(3) 0.2448(2) 0.087 Uiso 1 calc R .
C75 C 1.1222(2) 0.4439(3) 0.2303(3) 0.080(2) Uani 1 d . .
H75A H 1.1168(2) 0.4459(3) 0.1920(3) 0.120 Uiso 1 calc R .
H75B H 1.1617(2) 0.4486(3) 0.2481(3) 0.120 Uiso 1 calc R .
H75C H 1.1023(2) 0.4913(3) 0.2412(3) 0.120 Uiso 1 calc R .
C76 C 1.1083(2) 0.3561(4) 0.3052(2) 0.075(2) Uani 1 d . .
H76A H 1.0874(2) 0.4024(4) 0.3158(2) 0.113 Uiso 1 calc R .
H76B H 1.1478(2) 0.3630(4) 0.3229(2) 0.113 Uiso 1 calc R .
H76C H 1.0954(2) 0.3014(4) 0.3152(2) 0.113 Uiso 1 calc R .
O81 O 0.81393(10) -0.1906(2) 0.01046(10) 0.0278(7) Uani 1 d . .
C81 C 0.8614(2) -0.2192(3) 0.0072(2) 0.0266(10) Uani 1 d . .
C82 C 0.8681(2) -0.2949(2) -0.0205(2) 0.0263(10) Uani 1 d . .
C83 C 0.9213(2) -0.3172(3) -0.0186(2) 0.0303(11) Uani 1 d . .
H83 H 0.9267(2) -0.3677(3) -0.0365(2) 0.036 Uiso 1 calc R .
C84 C 0.9696(2) -0.2702(3) 0.0084(2) 0.0273(10) Uani 1 d . .
C85 C 0.9627(2) -0.1973(3) 0.0344(2) 0.0263(10) Uani 1 d . .
H85 H 0.9940(2) -0.1657(3) 0.0534(2) 0.032 Uiso 1 calc R .
C86 C 0.9084(2) -0.1694(2) 0.0330(2) 0.0242(10) Uani 1 d . .
N87 N 0.89494(13) -0.0953(2) 0.05167(13) 0.0249(8) Uani 1 d . .
C88 C 0.93795(15) -0.0371(2) 0.0755(2) 0.0235(10) Uani 1 d . .
C89 C 0.9576(2) 0.0205(2) 0.0448(2) 0.0241(10) Uani 1 d . .
H89 H 0.9446(2) 0.0190(2) 0.0074(2) 0.029 Uiso 1 calc R .
C90 C 0.9965(2) 0.0802(2) 0.0696(2) 0.0247(10) Uani 1 d . .
H90 H 1.0113(2) 0.1183(2) 0.0489(2) 0.030 Uiso 1 calc R .
C91 C 1.0142(2) 0.0852(2) 0.1239(2) 0.0260(10) Uani 1 d . .
H91 H 1.0395(2) 0.1283(2) 0.1404(2) 0.031 Uiso 1 calc R .
C92 C 0.9947(2) 0.0266(2) 0.1543(2) 0.0230(10) Uani 1 d . .
C93 C 0.95790(15) -0.0365(2) 0.1296(2) 0.0235(10) Uani 1 d . .
H93 H 0.94652(15) -0.0791(2) 0.1501(2) 0.028 Uiso 1 calc R .
N94 N 1.01082(12) 0.0325(2) 0.20995(13) 0.0256(8) Uani 1 d . .
C95 C 1.0385(2) -0.0348(3) 0.2394(2) 0.0260(10) Uani 1 d . .
C96 C 1.0558(2) -0.1104(3) 0.2201(2) 0.0303(11) Uani 1 d . .
H96 H 1.0506(2) -0.1181(3) 0.1833(2) 0.036 Uiso 1 calc R .
C97 C 1.0804(2) -0.1734(3) 0.2549(2) 0.0330(11) Uani 1 d . .
C98 C 1.0898(2) -0.1581(3) 0.3094(2) 0.0310(11) Uani 1 d . .
H98 H 1.1074(2) -0.2016(3) 0.3330(2) 0.037 Uiso 1 calc R .
C99 C 1.0752(2) -0.0842(3) 0.3307(2) 0.0276(10) Uani 1 d . .
O100 O 1.03166(10) 0.0532(2) 0.30813(10) 0.0291(7) Uani 1 d . .
C100 C 1.0489(2) -0.0210(2) 0.2942(2) 0.0274(10) Uani 1 d . .
C101 C 0.8172(2) -0.3452(3) -0.0520(2) 0.0335(11) Uani 1 d . .
C102 C 0.7810(2) -0.2870(3) -0.0943(2) 0.0410(12) Uani 1 d . .
H10A H 0.7697(2) -0.2371(3) -0.0773(2) 0.062 Uiso 1 calc R .
H10B H 0.7480(2) -0.3182(3) -0.1138(2) 0.062 Uiso 1 calc R .
H10C H 0.8021(2) -0.2684(3) -0.1187(2) 0.062 Uiso 1 calc R .
C103 C 0.8337(2) -0.4218(3) -0.0802(2) 0.0514(14) Uani 1 d . .
H10D H 0.8551(2) -0.4024(3) -0.1043(2) 0.077 Uiso 1 calc R .
H10E H 0.8003(2) -0.4513(3) -0.1004(2) 0.077 Uiso 1 calc R .
H10F H 0.8563(2) -0.4608(3) -0.0541(2) 0.077 Uiso 1 calc R .
C104 C 0.7838(2) -0.3768(3) -0.0146(2) 0.0422(12) Uani 1 d . .
H10G H 0.7729(2) -0.3282(3) 0.0038(2) 0.063 Uiso 1 calc R .
H10H H 0.8065(2) -0.4159(3) 0.0114(2) 0.063 Uiso 1 calc R .
H10I H 0.7505(2) -0.4065(3) -0.0349(2) 0.063 Uiso 1 calc R .
C105 C 1.0264(2) -0.3007(3) 0.0048(2) 0.0315(11) Uani 1 d . .
C106 C 1.0263(2) -0.3106(3) -0.0535(2) 0.0408(12) Uani 1 d . .
H10J H 0.9968(2) -0.3499(3) -0.0711(2) 0.061 Uiso 1 calc R .
H10K H 1.0621(2) -0.3332(3) -0.0556(2) 0.061 Uiso 1 calc R .
H10L H 1.0200(2) -0.2550(3) -0.0709(2) 0.061 Uiso 1 calc R .
C107 C 1.0394(2) -0.3878(3) 0.0322(2) 0.0379(12) Uani 1 d . .
H10M H 1.0101(2) -0.4283(3) 0.0160(2) 0.057 Uiso 1 calc R .
H10N H 1.0413(2) -0.3817(3) 0.0698(2) 0.057 Uiso 1 calc R .
H10O H 1.0749(2) -0.4087(3) 0.0284(2) 0.057 Uiso 1 calc R .
C108 C 1.0727(2) -0.2394(3) 0.0310(2) 0.0360(11) Uani 1 d . .
H10P H 1.1081(2) -0.2617(3) 0.0277(2) 0.054 Uiso 1 calc R .
H10Q H 1.0741(2) -0.2335(3) 0.0684(2) 0.054 Uiso 1 calc R .
H10R H 1.0657(2) -0.1837(3) 0.0138(2) 0.054 Uiso 1 calc R .
C109 C 1.0949(2) -0.2611(3) 0.2370(2) 0.0447(13) Uani 1 d . .
C110 C 1.1567(2) -0.2801(3) 0.2607(2) 0.0505(14) Uani 1 d . .
H11A H 1.1655(2) -0.2768(3) 0.2993(2) 0.076 Uiso 1 calc R .
H11B H 1.1790(2) -0.2383(3) 0.2477(2) 0.076 Uiso 1 calc R .
H11C H 1.1651(2) -0.3373(3) 0.2502(2) 0.076 Uiso 1 calc R .
C111 C 1.0601(2) -0.3280(3) 0.2566(2) 0.067(2) Uani 1 d . .
H11D H 1.0678(2) -0.3245(3) 0.2951(2) 0.101 Uiso 1 calc R .
H11E H 1.0697(2) -0.3850(3) 0.2466(2) 0.101 Uiso 1 calc R .
H11F H 1.0207(2) -0.3173(3) 0.2405(2) 0.101 Uiso 1 calc R .
C112 C 1.0829(2) -0.2667(3) 0.1770(2) 0.069(2) Uani 1 d . .
H11G H 1.0927(2) -0.3236(3) 0.1670(2) 0.103 Uiso 1 calc R .
H11H H 1.1049(2) -0.2239(3) 0.1644(2) 0.103 Uiso 1 calc R .
H11I H 1.0435(2) -0.2563(3) 0.1609(2) 0.103 Uiso 1 calc R .
C113 C 1.0870(2) -0.0708(3) 0.3905(2) 0.0320(11) Uani 1 d . .
C114 C 1.1157(2) -0.1478(3) 0.4218(2) 0.0397(12) Uani 1 d . .
H11J H 1.0920(2) -0.1981(3) 0.4121(2) 0.060 Uiso 1 calc R .
H11K H 1.1223(2) -0.1366(3) 0.4596(2) 0.060 Uiso 1 calc R .
H11L H 1.1511(2) -0.1578(3) 0.4136(2) 0.060 Uiso 1 calc R .
C115 C 1.0320(2) -0.0560(3) 0.4053(2) 0.0373(12) Uani 1 d . .
H11M H 1.0081(2) -0.1060(3) 0.3952(2) 0.056 Uiso 1 calc R .
H11N H 1.0133(2) -0.0058(3) 0.3865(2) 0.056 Uiso 1 calc R .
H11O H 1.0396(2) -0.0468(3) 0.4434(2) 0.056 Uiso 1 calc R .
C116 C 1.1245(2) 0.0070(3) 0.4060(2) 0.0391(12) Uani 1 d . .
H11P H 1.1066(2) 0.0568(3) 0.3863(2) 0.059 Uiso 1 calc R .
H11Q H 1.1598(2) -0.0036(3) 0.3979(2) 0.059 Uiso 1 calc R .
H11R H 1.1311(2) 0.0176(3) 0.4440(2) 0.059 Uiso 1 calc R .
C200 C 0.7907(8) 0.2042(12) 0.3343(8) 0.166(9) Uani 0.50 d P .
H20A H 0.8250(8) 0.2359(12) 0.3352(8) 0.199 Uiso 0.50 calc PR .
H20B H 0.7982(8) 0.1432(12) 0.3298(8) 0.199 Uiso 0.50 calc PR .
Cl1 Cl 0.7582(2) -0.2641(4) 0.2181(3) 0.185(3) Uani 0.50 d P .
Cl2 Cl 0.7753(2) 0.2176(3) 0.3983(3) 0.176(3) Uani 0.50 d P .

loop_
_atom_type_symbol
_atom_type_description
_atom_type_scat_dispersion_real
_atom_type_scat_dispersion_imag
_atom_type_scat_source
C C 0.0033 0.0016 'International Tables Vol C Tables 4.2.6.8 and 6.1.1.4'
H H 0.0000 0.0000 'International Tables Vol C Tables 4.2.6.8 and 6.1.1.4'
N N 0.0061 0.0033 'International Tables Vol C Tables 4.2.6.8 and 6.1.1.4'
O O 0.0106 0.0060 'International Tables Vol C Tables 4.2.6.8 and 6.1.1.4'
Mn Mn 0.3368 0.7283 'International Tables Vol C Tables 4.2.6.8 and 6.1.1.4'
Cl Cl 0.1484 0.1585 'International Tables Vol C Tables 4.2.6.8 and 6.1.1.4'

loop_
_geom_angle_atom_site_label_1
_geom_angle_atom_site_label_2
_geom_angle_atom_site_label_3
_geom_angle
_geom_angle_site_symmetry_1
_geom_angle_site_symmetry_3
_geom_angle_publ_flag
O1 Mn1 O41 87.32(11) . . ?
O1 Mn1 N7 82.68(13) . . ?
O41 Mn1 N7 169.33(12) . . ?
O1 Mn1 N47 90.04(12) . . ?
O41 Mn1 N47 81.65(13) . . ?
N7 Mn1 N47 94.59(14) . . ?
O1 Mn1 O81 89.69(11) . . ?
O41 Mn1 O81 85.84(11) . . ?
N7 Mn1 O81 97.78(12) . . ?
N47 Mn1 O81 167.49(13) . . ?
O1 Mn1 N87 169.30(13) . . ?
O41 Mn1 N87 90.32(12) . . ?
N7 Mn1 N87 100.20(13) . . ?
N47 Mn1 N87 99.95(13) . . ?
O81 Mn1 N87 79.73(12) . . ?
O100 Mn2 O20 84.45(11) . . ?
O100 Mn2 N94 81.86(13) . . ?
O20 Mn2 N94 166.03(13) . . ?
O100 Mn2 N14 90.69(12) . . ?
O20 Mn2 N14 81.85(13) . . ?
N94 Mn2 N14 95.53(13) . . ?
O100 Mn2 N54 171.92(12) . . ?
O20 Mn2 N54 92.10(12) . . ?
N94 Mn2 N54 101.83(13) . . ?
N14 Mn2 N54 96.06(13) . . ?
O100 Mn2 O60 94.06(11) . . ?
O20 Mn2 O60 88.58(11) . . ?
N94 Mn2 O60 95.12(12) . . ?
N14 Mn2 O60 168.85(12) . . ?
N54 Mn2 O60 78.52(12) . . ?
C1 O1 Mn1 113.4(2) . . ?
O1 C1 C2 123.4(4) . . ?
O1 C1 C6 116.2(4) . . ?
C2 C1 C6 120.3(4) . . ?
C3 C2 C1 116.2(4) . . ?
C3 C2 C21 123.8(4) . . ?
C1 C2 C21 119.9(4) . . ?
C2 C3 C4 124.5(4) . . ?
C5 C4 C3 118.0(4) . . ?
C5 C4 C25 119.9(4) . . ?
C3 C4 C25 122.0(4) . . ?
C4 C5 C6 120.2(4) . . ?
N7 C6 C5 127.4(4) . . ?
N7 C6 C1 111.9(4) . . ?
C5 C6 C1 120.7(4) . . ?
C6 N7 C8 119.4(3) . . ?
C6 N7 Mn1 111.7(3) . . ?
C8 N7 Mn1 126.4(2) . . ?
C9 C8 C13 119.1(4) . . ?
C9 C8 N7 120.0(4) . . ?
C13 C8 N7 120.7(4) . . ?
C10 C9 C8 119.8(4) . . ?
C9 C10 C11 121.2(4) . . ?
C10 C11 C12 119.2(4) . . ?
C13 C12 C11 119.5(4) . . ?
C13 C12 N14 118.7(4) . . ?
C11 C12 N14 121.8(4) . . ?
C12 C13 C8 120.9(4) . . ?
C15 N14 C12 119.2(3) . . ?
C15 N14 Mn2 110.3(3) . . ?
C12 N14 Mn2 128.2(3) . . ?
N14 C15 C16 125.6(4) . . ?
N14 C15 C20 114.0(4) . . ?
C16 C15 C20 120.4(4) . . ?
C17 C16 C15 120.0(4) . . ?
C16 C17 C18 118.1(4) . . ?
C16 C17 C29 122.9(4) . . ?
C18 C17 C29 118.9(4) . . ?
C19 C18 C17 124.6(4) . . ?
C18 C19 C20 116.0(4) . . ?
C18 C19 C33 123.0(4) . . ?
C20 C19 C33 120.9(4) . . ?
C20 O20 Mn2 111.9(2) . . ?
O20 C20 C19 123.8(4) . . ?
O20 C20 C15 115.7(4) . . ?
C19 C20 C15 120.5(4) . . ?
C2 C21 C22 109.9(4) . . ?
C2 C21 C23 109.9(4) . . ?
C22 C21 C23 110.2(4) . . ?
C2 C21 C24 111.3(4) . . ?
C22 C21 C24 108.3(4) . . ?
C23 C21 C24 107.2(4) . . ?
C4 C25 C28 113.3(4) . . ?
C4 C25 C26 108.8(4) . . ?
C28 C25 C26 108.5(4) . . ?
C4 C25 C27 110.0(4) . . ?
C28 C25 C27 107.7(4) . . ?
C26 C25 C27 108.5(4) . . ?
C32 C29 C30 109.9(4) . . ?
C32 C29 C31 108.0(4) . . ?
C30 C29 C31 108.5(4) . . ?
C32 C29 C17 110.6(4) . . ?
C30 C29 C17 108.4(4) . . ?
C31 C29 C17 111.4(4) . . ?
C35 C33 C19 112.7(4) . . ?
C35 C33 C36 108.3(4) . . ?
C19 C33 C36 109.3(3) . . ?
C35 C33 C34 108.0(4) . . ?
C19 C33 C34 109.8(3) . . ?
C36 C33 C34 108.8(4) . . ?
C41 O41 Mn1 113.8(2) . . ?
O41 C41 C42 123.9(4) . . ?
O41 C41 C46 115.9(4) . . ?
C42 C41 C46 120.2(4) . . ?
C43 C42 C41 116.4(4) . . ?
C43 C42 C61 123.1(4) . . ?
C41 C42 C61 120.5(4) . . ?
C42 C43 C44 124.5(4) . . ?
C45 C44 C43 118.6(4) . . ?
C45 C44 C65 122.6(4) . . ?
C43 C44 C65 118.7(4) . . ?
C44 C45 C46 119.6(4) . . ?
N47 C46 C45 125.9(4) . . ?
N47 C46 C41 113.6(4) . . ?
C45 C46 C41 120.5(4) . . ?
C46 N47 C48 118.7(3) . . ?
C46 N47 Mn1 112.0(3) . . ?
C48 N47 Mn1 128.4(3) . . ?
C49 C48 C53 119.8(4) . . ?
C49 C48 N47 122.1(4) . . ?
C53 C48 N47 118.1(3) . . ?
C48 C49 C50 119.7(4) . . ?
C49 C50 C51 121.1(4) . . ?
C52 C51 C50 118.7(4) . . ?
C51 C52 C53 120.7(4) . . ?
C51 C52 N54 121.3(4) . . ?
C53 C52 N54 118.0(3) . . ?
C52 C53 C48 119.7(4) . . ?
C55 N54 C52 116.6(3) . . ?
C55 N54 Mn2 115.3(2) . . ?
C52 N54 Mn2 127.7(2) . . ?
N54 C55 C56 126.7(3) . . ?
N54 C55 C60 112.9(3) . . ?
C56 C55 C60 120.3(4) . . ?
C57 C56 C55 120.8(4) . . ?
C56 C57 C58 117.3(4) . . ?
C56 C57 C69 123.3(4) . . ?
C58 C57 C69 119.3(3) . . ?
C59 C58 C57 125.6(4) . . ?
C58 C59 C60 116.7(4) . . ?
C58 C59 C73 123.2(4) . . ?
C60 C59 C73 120.1(4) . . ?
C60 O60 Mn2 115.8(2) . . ?
O60 C60 C59 125.8(4) . . ?
O60 C60 C55 115.3(3) . . ?
C59 C60 C55 118.9(4) . . ?
C63 C61 C64 109.4(3) . . ?
C63 C61 C42 112.0(3) . . ?
C64 C61 C42 108.9(3) . . ?
C63 C61 C62 107.0(3) . . ?
C64 C61 C62 110.0(3) . . ?
C42 C61 C62 109.5(3) . . ?
C67 C65 C66 115.7(5) . . ?
C67 C65 C44 109.7(4) . . ?
C66 C65 C44 112.6(4) . . ?
C67 C65 C68 104.6(5) . . ?
C66 C65 C68 104.4(4) . . ?
C44 C65 C68 109.3(4) . . ?
C72 C69 C70 108.0(4) . . ?
C72 C69 C57 111.9(3) . . ?
C70 C69 C57 109.4(3) . . ?
C72 C69 C71 108.8(4) . . ?
C70 C69 C71 108.3(4) . . ?
C57 C69 C71 110.3(3) . . ?
C76 C73 C74 110.9(4) . . ?
C76 C73 C59 108.2(4) . . ?
C74 C73 C59 110.4(4) . . ?
C76 C73 C75 109.2(4) . . ?
C74 C73 C75 107.3(4) . . ?
C59 C73 C75 110.9(4) . . ?
C81 O81 Mn1 114.4(2) . . ?
O81 C81 C86 115.8(4) . . ?
O81 C81 C82 123.8(4) . . ?
C86 C81 C82 120.4(4) . . ?
C83 C82 C81 116.1(4) . . ?
C83 C82 C101 123.3(4) . . ?
C81 C82 C101 120.6(4) . . ?
C82 C83 C84 125.0(4) . . ?
C85 C84 C83 118.4(4) . . ?
C85 C84 C105 122.5(4) . . ?
C83 C84 C105 119.0(4) . . ?
C84 C85 C86 119.5(4) . . ?
N87 C86 C85 126.2(4) . . ?
N87 C86 C81 113.2(3) . . ?
C85 C86 C81 120.5(4) . . ?
C86 N87 C88 118.9(3) . . ?
C86 N87 Mn1 114.5(3) . . ?
C88 N87 Mn1 125.9(2) . . ?
C93 C88 C89 120.7(4) . . ?
C93 C88 N87 118.8(4) . . ?
C89 C88 N87 120.4(4) . . ?
C90 C89 C88 118.8(4) . . ?
C91 C90 C89 121.3(4) . . ?
C90 C91 C92 119.3(4) . . ?
C91 C92 C93 119.8(4) . . ?
C91 C92 N94 120.2(4) . . ?
C93 C92 N94 120.0(4) . . ?
C88 C93 C92 119.9(4) . . ?
C95 N94 C92 119.4(3) . . ?
C95 N94 Mn2 112.3(3) . . ?
C92 N94 Mn2 125.8(2) . . ?
N94 C95 C96 127.0(4) . . ?
N94 C95 C100 112.5(4) . . ?
C96 C95 C100 120.5(4) . . ?
C97 C96 C95 119.7(4) . . ?
C96 C97 C98 118.5(4) . . ?
C96 C97 C109 122.9(4) . . ?
C98 C97 C109 118.5(4) . . ?
C99 C98 C97 124.5(4) . . ?
C98 C99 C100 116.1(4) . . ?
C98 C99 C113 122.2(4) . . ?
C100 C99 C113 121.7(4) . . ?
C100 O100 Mn2 113.6(2) . . ?
O100 C100 C95 115.5(4) . . ?
O100 C100 C99 123.7(4) . . ?
C95 C100 C99 120.7(4) . . ?
C103 C101 C104 108.8(4) . . ?
C103 C101 C102 107.6(4) . . ?
C104 C101 C102 109.8(4) . . ?
C103 C101 C82 111.8(3) . . ?
C104 C101 C82 109.7(3) . . ?
C102 C101 C82 109.1(3) . . ?
C108 C105 C84 112.5(3) . . ?
C108 C105 C106 108.3(3) . . ?
C84 C105 C106 109.8(3) . . ?
C108 C105 C107 108.0(3) . . ?
C84 C105 C107 109.5(3) . . ?
C106 C105 C107 108.7(3) . . ?
C112 C109 C97 111.9(4) . . ?
C112 C109 C110 107.9(4) . . ?
C97 C109 C110 110.3(4) . . ?
C112 C109 C111 109.4(4) . . ?
C97 C109 C111 108.0(4) . . ?
C110 C109 C111 109.3(4) . . ?
C116 C113 C114 108.6(3) . . ?
C116 C113 C99 108.7(3) . . ?
C114 C113 C99 112.1(3) . . ?
C116 C113 C115 109.8(4) . . ?
C114 C113 C115 107.9(3) . . ?
C99 C113 C115 109.7(3) . . ?
Cl1 C200 Cl2 115.9(9) 2_655 . ?

loop_
_geom_bond_atom_site_label_1
_geom_bond_atom_site_label_2
_geom_bond_distance
_geom_bond_site_symmetry_2
_geom_bond_publ_flag
Mn1 O1 1.884(3) . ?
Mn1 O41 1.933(3) . ?
Mn1 N7 1.936(3) . ?
Mn1 N47 1.959(3) . ?
Mn1 O81 1.967(3) . ?
Mn1 N87 1.972(3) . ?
Mn2 O100 1.905(3) . ?
Mn2 O20 1.921(3) . ?
Mn2 N94 1.933(3) . ?
Mn2 N14 1.975(3) . ?
Mn2 N54 1.988(3) . ?
Mn2 O60 1.999(3) . ?
O1 C1 1.323(5) . ?
C1 C2 1.415(5) . ?
C1 C6 1.423(6) . ?
C2 C3 1.395(6) . ?
C2 C21 1.531(6) . ?
C3 C4 1.410(6) . ?
C4 C5 1.385(6) . ?
C4 C25 1.525(6) . ?
C5 C6 1.397(6) . ?
C6 N7 1.381(5) . ?
N7 C8 1.427(5) . ?
C8 C9 1.387(5) . ?
C8 C13 1.395(5) . ?
C9 C10 1.379(6) . ?
C10 C11 1.390(6) . ?
C11 C12 1.392(5) . ?
C12 C13 1.385(5) . ?
C12 N14 1.436(5) . ?
N14 C15 1.359(5) . ?
C15 C16 1.406(6) . ?
C15 C20 1.426(6) . ?
C16 C17 1.368(6) . ?
C17 C18 1.427(6) . ?
C17 C29 1.537(6) . ?
C18 C19 1.382(6) . ?
C19 C20 1.410(6) . ?
C19 C33 1.535(6) . ?
O20 C20 1.318(5) . ?
C21 C22 1.532(6) . ?
C21 C23 1.534(6) . ?
C21 C24 1.534(6) . ?
C25 C28 1.529(6) . ?
C25 C26 1.533(7) . ?
C25 C27 1.545(7) . ?
C29 C32 1.531(6) . ?
C29 C30 1.534(6) . ?
C29 C31 1.534(6) . ?
C33 C35 1.530(6) . ?
C33 C36 1.536(6) . ?
C33 C34 1.538(6) . ?
O41 C41 1.310(5) . ?
C41 C42 1.414(6) . ?
C41 C46 1.427(6) . ?
C42 C43 1.383(5) . ?
C42 C61 1.535(6) . ?
C43 C44 1.418(6) . ?
C44 C45 1.369(6) . ?
C44 C65 1.537(6) . ?
C45 C46 1.414(6) . ?
C46 N47 1.360(5) . ?
N47 C48 1.438(5) . ?
C48 C49 1.381(5) . ?
C48 C53 1.389(5) . ?
C49 C50 1.382(6) . ?
C50 C51 1.385(5) . ?
C51 C52 1.382(5) . ?
C52 C53 1.386(5) . ?
C52 N54 1.440(5) . ?
N54 C55 1.343(5) . ?
C55 C56 1.415(5) . ?
C55 C60 1.445(5) . ?
C56 C57 1.355(5) . ?
C57 C58 1.429(5) . ?
C57 C69 1.537(5) . ?
C58 C59 1.367(6) . ?
C59 C60 1.421(6) . ?
C59 C73 1.532(6) . ?
O60 C60 1.294(4) . ?
C61 C63 1.527(6) . ?
C61 C64 1.531(6) . ?
C61 C62 1.538(5) . ?
C65 C67 1.456(7) . ?
C65 C66 1.507(6) . ?
C65 C68 1.610(8) . ?
C69 C72 1.518(6) . ?
C69 C70 1.522(6) . ?
C69 C71 1.537(6) . ?
C73 C76 1.524(7) . ?
C73 C74 1.530(6) . ?
C73 C75 1.546(7) . ?
O81 C81 1.297(4) . ?
C81 C86 1.427(5) . ?
C81 C82 1.428(6) . ?
C82 C83 1.368(5) . ?
C82 C101 1.542(6) . ?
C83 C84 1.434(5) . ?
C84 C85 1.369(5) . ?
C84 C105 1.531(5) . ?
C85 C86 1.420(5) . ?
C86 N87 1.342(5) . ?
N87 C88 1.425(5) . ?
C88 C93 1.377(5) . ?
C88 C89 1.387(5) . ?
C89 C90 1.386(5) . ?
C90 C91 1.380(5) . ?
C91 C92 1.390(5) . ?
C92 C93 1.392(5) . ?
C92 N94 1.414(5) . ?
N94 C95 1.383(5) . ?
C95 C96 1.405(6) . ?
C95 C100 1.410(6) . ?
C96 C97 1.377(6) . ?
C97 C98 1.407(6) . ?
C97 C109 1.532(6) . ?
C98 C99 1.381(6) . ?
C99 C100 1.417(5) . ?
C99 C113 1.533(6) . ?
O100 C100 1.330(5) . ?
C101 C103 1.527(6) . ?
C101 C104 1.534(6) . ?
C101 C102 1.536(6) . ?
C105 C108 1.524(6) . ?
C105 C106 1.538(6) . ?
C105 C107 1.540(6) . ?
C109 C112 1.527(7) . ?
C109 C110 1.538(6) . ?
C109 C111 1.541(7) . ?
C113 C116 1.530(6) . ?
C113 C114 1.531(6) . ?
C113 C115 1.547(6) . ?
C200 Cl1 1.66(2) 2_655 ?
C200 Cl2 1.83(2) . ?
Cl1 C200 1.66(2) 2_645 ?
